data_2003592
loop_
_publ_author_name
'Kolev, T.'
'Preut, H.'
'Bleckmann, P.'
'Juchnovski, I.'

_publ_section_title
;
 (+-)-<i>threo</i>-3-Hydroxy-2,3-diphenylpropanoic Acid Dimethylamide
;
_journal_issue 6
_journal_name_full 'Acta Crystallographica Section C'
_journal_page_first 1169
_journal_page_last 1170
_journal_paper_doi 10.1107/S0108270194014666
_journal_volume 51
_journal_year 1995
_chemical_formula_moiety 'C17 H19 N O2'
_chemical_formula_sum 'C17 H19 N O2'
_chemical_formula_weight 269.34
_chemical_melting_point 449.5(5)
_chemical_name_systematic
;
 (+-)-threo-2,3-diphenyl, 3-hydroxypropanoic acid,
dimethylamide
;
_space_group_IT_number 14
_symmetry_cell_setting monoclinic
_symmetry_space_group_name_Hall '-P 2yn'
_symmetry_space_group_name_H-M 'P 1 21/n 1'
_cell_angle_alpha 90.0
_cell_angle_beta 92.92(5)
_cell_angle_gamma 90.0
_cell_formula_units_Z 4
_cell_length_a 6.537(4)
_cell_length_b 15.040(9)
_cell_length_c 14.572(10)
_cell_measurement_reflns_used 25
_cell_measurement_temperature 291
_cell_measurement_theta_max 14.7
_cell_measurement_theta_min 6.4
_cell_volume 1430.8(16)
_computing_cell_refinement 'Nicolet R3m/V software'
_computing_data_collection 'Nicolet R3m/V software'
_computing_data_reduction 'Nicolet R3m/V software'
_computing_publication_material
;
PARST (Nardelli, 1983), PLATON (Spek, 1982) and
MISSYM (Le Page, 1987)
;
_computing_structure_refinement 'SHELXTL-Plus (Sheldrick, 1987)'
_computing_structure_solution 'SHELXTL-Plus (Sheldrick, 1987)'
_diffrn_ambient_temperature 291
_diffrn_measurement_device 'Nicolet R3m/V'
_diffrn_measurement_method \q/2\q
_diffrn_radiation_monochromator graphite
_diffrn_radiation_source 'X-ray tube'
_diffrn_radiation_type 'Mo K\a'
_diffrn_radiation_wavelength 0.71073
_diffrn_reflns_av_R_equivalents 0.048
_diffrn_reflns_limit_h_max 8
_diffrn_reflns_limit_h_min -8
_diffrn_reflns_limit_k_max 18
_diffrn_reflns_limit_k_min -1
_diffrn_reflns_limit_l_max 18
_diffrn_reflns_limit_l_min -18
_diffrn_reflns_number 5819
_diffrn_reflns_reduction_process
;
   Lorentz-polarization correction,
   data averaged
;
_diffrn_reflns_theta_max 25.0
_diffrn_reflns_theta_min 1.0
_diffrn_standards_decay_% 0
_diffrn_standards_interval_time 240
_diffrn_standards_number 6
_exptl_absorpt_coefficient_mu 0.08
_exptl_absorpt_correction_type none
_exptl_crystal_colour colourless
_exptl_crystal_density_diffrn 1.250
_exptl_crystal_description column
_exptl_crystal_F_000 576
_exptl_crystal_size_max 0.56
_exptl_crystal_size_mid 0.32
_exptl_crystal_size_min 0.28
_refine_diff_density_max 0.2
_refine_diff_density_min -0.2
_refine_ls_goodness_of_fit_obs 0.73
_refine_ls_hydrogen_treatment refU
_refine_ls_matrix_type full
_refine_ls_number_constraints 0
_refine_ls_number_parameters 182
_refine_ls_number_reflns 1562
_refine_ls_number_restraints 0
_refine_ls_R_factor_all 0.0705
_refine_ls_R_factor_obs 0.0445
_refine_ls_shift/esd_max 0.002
_refine_ls_shift/esd_mean 0.001
_refine_ls_structure_factor_coef F
_refine_ls_weighting_details 'w = 1/[\s^2^(F) + 0.005961F^2^]'
_refine_ls_weighting_scheme calc
_refine_ls_wR_factor_all 0.0916
_refine_ls_wR_factor_obs 0.0680
_reflns_number_observed 1562
_reflns_number_total 2536
_reflns_observed_criterion F>4\s(F)
_cod_data_source_file na1137.cif
_cod_data_source_block default
_cod_depositor_comments
;
The following automatic conversions were performed:

'_chemical_melting_point' value '449-450 K' was changed to '449.5(5)'
- the average value was taken and precision was estimated.

Automatic conversion script
Id: cif_fix_values 1715 2011-07-08 13:25:40Z adriana 

The following automatic conversions were performed:

'_refine_ls_weighting_scheme' value '
calc w = 1/[\s^2^(F) + 0.005961F^2^]' was changed to 'calc'. New tag
'_refine_ls_weighting_details' was created. The value of the new tag
was set to 'w = 1/[\s^2^(F) + 0.005961F^2^]'.

Automatic conversion script
Id: cif_fix_values 3143 2015-03-26 13:38:13Z robertas 
;
_cod_original_cell_volume 1431(2)
_cod_original_sg_symbol_H-M 'P 21/n'
_cod_database_code 2003592

loop_
_symmetry_equiv_pos_as_xyz
+x,+y,+z
1/2-x,1/2+y,1/2-z
'-x,-y,-z '
1/2+x,1/2-y,1/2+z

loop_
_atom_site_aniso_label
_atom_site_aniso_U_11
_atom_site_aniso_U_12
_atom_site_aniso_U_13
_atom_site_aniso_U_22
_atom_site_aniso_U_23
_atom_site_aniso_U_33
N(1) 0.0889(18) 0.0009(10) 0.0100(11) 0.0533(14) 0.0034(10) 0.0376(11)
O(1) 0.0687(13) 0.0004(10) 0.0196(9) 0.0741(14) 0.0206(10) 0.0585(11)
O(2) 0.0775(13) 0.0078(9) 0.0322(11) 0.0437(11) 0.0154(0) 0.0818(14)
C(1) 0.01423(32) 0.0022(15) 0.0394(19) 0.0701(22) 0.0067(10) 0.0550(17)
C(2) 0.01150(26) 0.0100(15) -.0095(15) 0.0726(21) -.0063(10) 0.0432(15)
C(3) 0.0683(18) -.0036(11) 0.0095(12) 0.0379(13) 0.0033(10) 0.0427(13)
C(4) 0.0504(14) -.0002(10) 0.0022(10) 0.0411(14) 0.0051(10) 0.0393(12)
C(5) 0.0528(14) 0.0064(11) 0.0063(11) 0.0402(14) 0.0073(10) 0.0475(13)
C(6) 0.0492(14) 0.0073(10) 0.0046(10) 0.0380(12) 0.0077(10) 0.0398(12)
C(7) 0.0516(15) -.0030(12) 0.0040(11) 0.0654(18) 0.0023(10) 0.0464(13)
C(8) 0.0531(16) 0.0027(14) 0.0107(13) 0.0697(19) 0.0022(10) 0.0627(17)
C(9) 0.0695(19) 0.0019(13) 0.0151(13) 0.0630(18) 0.0115(10) 0.0491(15)
C(10) 0.0797(22) -.0074(14) 0.0027(14) 0.0789(21) 0.0048(10) 0.0435(15)
C(11) 0.0533(15) 0.0012(13) -.0022(12) 0.0627(17) 0.0022(10) 0.0520(15)
C(12) 0.0495(13) 0.0013(9) 0.0037(9) 0.0417(13) 0.0042(10) 0.0307(11)
C(13) 0.0552(15) 0.0024(12) 0.0015(11) 0.0571(17) 0.0115(10) 0.0454(14)
C(14) 0.0793(21) 0.0039(14) 0.0105(14) 0.0594(19) 0.0254(10) 0.0548(16)
C(15) 0.0957(22) -.0004(12) 0.0125(14) 0.0448(16) 0.0095(10) 0.0432(14)
C(16) 0.0804(20) -.0012(12) 0.0053(13) 0.0492(16) -.0094(10) 0.0471(14)
C(17) 0.0551(15) 0.0015(11) 0.0035(11) 0.0509(16) 0.0007(10) 0.0459(13)

loop_
_atom_site_label
_atom_site_fract_x
_atom_site_fract_y
_atom_site_fract_z
_atom_site_U_iso_or_equiv
_atom_site_thermal_displace_type
_atom_site_calc_flag
_atom_site_calc_attached_atom
N(1) 0.2638(4) 0.1523(1) -0.1269(1) 0.0597(9) Uani ? ?
O(1) 0.4903(3) 0.1103(1) -0.0150(1) 0.0665(7) Uani ? ?
O(2) 0.2106(3) -0.0040(1) 0.0899(1) 0.0667(7) Uani ? ?
H(2d) 0.3259(3) -0.0188(1) 0.0702(1) 0.0963 Uiso calc O(2)
C(1) 0.4169(6) 0.1472(2) -0.1953(2) 0.0879(14) Uani ? ?
H(1a) 0.5454(6) 0.1299(2) -0.1658(2) 0.0963 Uiso calc C(1)
H(1b) 0.3774(6) 0.1046(2) -0.2420(2) 0.0963 Uiso calc C(1)
H(1c) 0.4306(6) 0.2048(2) -0.2228(2) 0.0963 Uiso calc C(1)
C(2) 0.0598(5) 0.1764(2) -0.1615(2) 0.0774(12) Uani ? ?
H(2a) -0.0304(5) 0.1767(2) -0.1116(2) 0.0963 Uiso calc C(2)
H(2b) 0.0638(5) 0.2347(2) -0.1881(2) 0.0963 Uiso calc C(2)
H(2c) 0.0106(5) 0.1346(2) -0.2073(2) 0.0963 Uiso calc C(2)
C(3) 0.3156(4) 0.1334(2) -0.0399(2) 0.0494(9) Uani ? ?
C(4) 0.1544(4) 0.1446(2) 0.0314(2) 0.0436(8) Uani ? ?
H(4a) 0.0248(4) 0.1244(2) 0.0053(2) 0.0963 Uiso calc C(4)
C(5) 0.2153(4) 0.0873(2) 0.1152(2) 0.0467(8) Uani ? ?
H(5a) 0.3521(4) 0.1021(2) 0.1371(2) 0.0963 Uiso calc C(5)
C(6) 0.0740(4) 0.0972(2) 0.1935(2) 0.0422(8) Uani ? ?
C(7) -0.1293(4) 0.0740(2) 0.1833(2) 0.0544(10) Uani ? ?
H(7a) -0.1865(4) 0.0552(2) 0.1245(2) 0.0963 Uiso calc C(7)
C(8) -0.2537(4) 0.0782(2) 0.2565(2) 0.0616(10) Uani ? ?
H(8a) -0.3953(4) 0.0614(2) 0.2488(2) 0.0963 Uiso calc C(8)
C(9) -0.1780(4) 0.1063(2) 0.3411(2) 0.0601(11) Uani ? ?
H(9a) -0.2645(4) 0.1068(2) 0.3924(2) 0.0963 Uiso calc C(9)
C(10) 0.0228(5) 0.1293(2) 0.3517(2) 0.0674(12) Uani ? ?
H(10a) 0.0767(5) 0.1516(2) 0.4097(2) 0.0963 Uiso calc C(10)
C(11) 0.1471(4) 0.1255(2) 0.2786(2) 0.0561(9) Uani ? ?
H(11a) 0.2895(4) 0.1405(2) 0.2871(2) 0.0963 Uiso calc C(11)
C(12) 0.1366(4) 0.2426(2) 0.0546(1) 0.0406(7) Uani ? ?
C(13) -0.0495(4) 0.2858(2) 0.0461(2) 0.0526(9) Uani ? ?
H(13a) -0.1717(4) 0.2533(2) 0.0282(2) 0.0963 Uiso calc C(13)
C(14) -0.0633(5) 0.3762(2) 0.0647(2) 0.0643(11) Uani ? ?
H(14a) -0.1933(5) 0.4056(2) 0.0570(2) 0.0963 Uiso calc C(14)
C(15) 0.1058(5) 0.4229(2) 0.0926(2) 0.0609(10) Uani ? ?
H(15a) 0.0957(5) 0.4855(2) 0.1045(2) 0.0963 Uiso calc C(15)
C(16) 0.2908(5) 0.3812(2) 0.1031(2) 0.0588(10) Uani ? ?
H(16a) 0.4104(5) 0.4137(2) 0.1245(2) 0.0963 Uiso calc C(16)
C(17) 0.3069(4) 0.2909(2) 0.0838(2) 0.0506(9) Uani ? ?
H(17a) 0.4375(4) 0.2621(2) 0.0922(2) 0.0963 Uiso calc C(17)

loop_
_atom_type_symbol
_atom_type_scat_source
_atom_type_scat_dispersion_real
_atom_type_scat_dispersion_imag
C International_Tables_Vol_IV_Table_2.2B 0.002 0.002
H International_Tables_Vol_IV_Table_2.2B 0 0
N International_Tables_Vol_IV_Table_2.2B 0.004 0.003
O International_Tables_Vol_IV_Table_2.2B 0.008 0.006

loop_
_geom_angle_atom_site_label_1
_geom_angle_atom_site_label_2
_geom_angle_atom_site_label_3
_geom_angle
_geom_angle_publ_flag
C(2) N(1) C(3) 124.9(3) yes
C(1) N(1) C(3) 119.6(3) yes
C(1) N(1) C(2) 115.4(3) yes
N(1) C(3) O(1) 122.0(3) yes
O(1) C(3) C(4) 119.6(3) yes
N(1) C(3) C(4) 118.3(3) yes
C(3) C(4) C(12) 108.8(2) yes
C(3) C(4) C(5) 108.6(2) yes
C(5) C(4) C(12) 112.8(2) yes
O(2) C(5) C(4) 109.6(2) yes
C(4) C(5) C(6) 113.8(2) yes
O(2) C(5) C(6) 106.6(2) yes
C(5) C(6) C(11) 120.9(3) yes
C(5) C(6) C(7) 121.2(2) yes
C(7) C(6) C(11) 117.8(3) yes
C(6) C(7) C(8) 120.8(3) yes
C(7) C(8) C(9) 120.7(3) yes
C(8) C(9) C(10) 118.9(3) yes
C(9) C(10) C(11) 120.5(3) yes
C(6) C(11) C(10) 121.4(3) yes
C(4) C(12) C(17) 120.7(3) yes
C(4) C(12) C(13) 120.9(2) yes
C(13) C(12) C(17) 118.3(3) yes
C(12) C(13) C(14) 120.5(3) yes
C(13) C(14) C(15) 120.4(3) yes
C(14) C(15) C(16) 120.0(3) yes
C(15) C(16) C(17) 120.1(3) yes
C(12) C(17) C(16) 120.6(3) yes

loop_
_geom_bond_atom_site_label_1
_geom_bond_atom_site_label_2
_geom_bond_distance
_geom_bond_publ_flag
N(1) C(1) 1.450(4) yes
N(1) C(2) 1.448(4) yes
N(1) C(3) 1.327(3) yes
O(1) C(3) 1.230(3) yes
O(2) C(5) 1.422(3) yes
C(3) C(4) 1.526(4) yes
C(4) C(5) 1.532(3) yes
C(4) C(12) 1.518(3) yes
C(5) C(6) 1.511(3) yes
C(6) C(7) 1.375(4) yes
C(6) C(11) 1.373(3) yes
C(7) C(8) 1.375(4) yes
C(8) C(9) 1.371(4) yes
C(9) C(10) 1.358(4) yes
C(10) C(11) 1.374(4) yes
C(12) C(13) 1.379(4) yes
C(12) C(17) 1.378(3) yes
C(13) C(14) 1.390(4) yes
C(14) C(15) 1.355(4) yes
C(15) C(16) 1.364(4) yes
C(16) C(17) 1.391(4) yes

loop_
_geom_torsion_atom_site_label_1
_geom_torsion_atom_site_label_2
_geom_torsion_atom_site_label_3
_geom_torsion_atom_site_label_4
_geom_torsion
_geom_torsion_publ_flag
C(2) N(1) C(3) C(4) -5.2(4) yes
C(1) N(1) C(3) C(4) 176.4(3) yes
C(2) N(1) C(3) O(1) 177.4(3) yes
C(1) N(1) C(3) O(1) -0.9(5) yes
O(1) C(3) C(4) C(5) -24.2(4) yes
N(1) C(3) C(4) C(5) 158.4(3) yes
O(1) C(3) C(4) C(12) 99.0(3) yes
N(1) C(3) C(4) C(12) -78.4(3) yes
C(3) C(4) C(5) O(2) -64.5(3) yes
C(3) C(4) C(12) C(13) 124.7(3) yes
C(3) C(4) C(12) C(17) -54.6(3) yes
C(3) C(4) C(5) C(6) 176.4(2) yes
C(12) C(4) C(5) O(2) 174.7(2) yes
C(5) C(4) C(12) C(13) -114.6(3) yes
C(5) C(4) C(12) C(17) 66.1(3) yes
C(12) C(4) C(5) C(6) 55.6(3) yes
C(4) C(5) C(6) C(7) 62.4(3) yes
O(2) C(5) C(6) C(7) -58.4(3) yes
C(4) C(5) C(6) C(11) -120.9(3) yes
O(2) C(5) C(6) C(11) 118.3(3) yes
